data_7208431
loop_
_publ_author_name
'Kondo, Ryosuke'
'Yasuda, Takuma'
'Yang, Yu Seok'
'Kim, Jun Yun'
'Adachi, Chihaya'

_publ_section_title
;
 Highly luminescent \p-conjugated dithienometalloles: photophysical
 properties and their application in organic light-emitting diodes
;
_journal_issue 33
_journal_name_full 'Journal of Materials Chemistry'
_journal_page_first 16810
_journal_paper_doi 10.1039/c2jm33526c
_journal_volume 22
_journal_year 2012
_chemical_formula_moiety 'C32 H22 Ge S2'
_chemical_formula_sum 'C32 H22 Ge S2'
_chemical_formula_weight 543.24
_space_group_IT_number 15
_symmetry_cell_setting monoclinic
_symmetry_Int_Tables_number 15
_symmetry_space_group_name_Hall '-C 2yc'
_symmetry_space_group_name_H-M 'C 1 2/c 1'
_atom_sites_solution_hydrogens geom
_atom_sites_solution_primary direct
_atom_sites_solution_secondary difmap
_cell_angle_alpha 90.0000
_cell_angle_beta 102.289(5)
_cell_angle_gamma 90.0000
_cell_formula_units_Z 4
_cell_length_a 19.822(7)
_cell_length_b 20.141(7)
_cell_length_c 6.596(3)
_cell_measurement_reflns_used 3960
_cell_measurement_temperature 153
_cell_measurement_theta_max 27.60
_cell_measurement_theta_min 3.20
_cell_volume 2573.0(17)
_computing_cell_refinement 'CrystalClear-SM Expert 2.0 r4'
_computing_data_collection 'CrystalClear-SM Expert 2.0 r4 (Rigaku, 2009)'
_computing_data_reduction 'CrystalClear-SM Expert 2.0 r4'
_computing_molecular_graphics 'CrystalStructure 4.0'
_computing_publication_material 'CrystalStructure 4.0 (Rigaku, 2010)'
_computing_structure_refinement 'SHELXL97 (Sheldrick, 2008)'
_computing_structure_solution 'Il Milione (Burla, et al., 2007)'
_diffrn_ambient_temperature 153
_diffrn_detector_area_resol_mean 7.111
_diffrn_measured_fraction_theta_full 0.995
_diffrn_measured_fraction_theta_max 0.995
_diffrn_measurement_device_type 'Rigaku Saturn724'
_diffrn_measurement_method \w
_diffrn_radiation_type 'Mo K\a'
_diffrn_radiation_wavelength 0.71075
_diffrn_reflns_av_R_equivalents 0.0630
_diffrn_reflns_limit_h_max 25
_diffrn_reflns_limit_h_min -25
_diffrn_reflns_limit_k_max 26
_diffrn_reflns_limit_k_min -26
_diffrn_reflns_limit_l_max 8
_diffrn_reflns_limit_l_min -8
_diffrn_reflns_number 15108
_diffrn_reflns_theta_full 27.48
_diffrn_reflns_theta_max 27.48
_diffrn_standards_number 0
_exptl_absorpt_coefficient_mu 1.371
_exptl_absorpt_correction_T_max 0.973
_exptl_absorpt_correction_T_min 0.767
_exptl_absorpt_correction_type multi-scan
_exptl_absorpt_process_details 'REQAB (Rigaku, 1998)'
_exptl_crystal_colour yellow
_exptl_crystal_density_diffrn 1.402
_exptl_crystal_density_method 'not measured'
_exptl_crystal_description needle
_exptl_crystal_F_000 1112.00
_exptl_crystal_size_max 0.210
_exptl_crystal_size_mid 0.020
_exptl_crystal_size_min 0.020
_refine_diff_density_max 0.430
_refine_diff_density_min -0.910
_refine_ls_extinction_method none
_refine_ls_goodness_of_fit_ref 1.000
_refine_ls_hydrogen_treatment noref
_refine_ls_number_parameters 159
_refine_ls_number_reflns 2948
_refine_ls_number_restraints 142
_refine_ls_R_factor_gt 0.0439
_refine_ls_shift/su_max 0.000
_refine_ls_structure_factor_coef Fsqd
_refine_ls_weighting_details 'w = 1/[\s^2^(Fo^2^)+(0.0548P)^2^+0.0000P] where P=(Fo^2^+2Fc^2^)/3'
_refine_ls_weighting_scheme calc
_refine_ls_wR_factor_ref 0.1065
_reflns_number_gt 2209
_reflns_number_total 2948
_reflns_threshold_expression F^2^>2.0\s(F^2^)
_cod_data_source_file c2jm33526c.txt
_cod_data_source_block sc0930
_cod_original_cell_volume 2573.0(18)
_cod_database_code 7208431

loop_
_symmetry_equiv_pos_site_id
_symmetry_equiv_pos_as_xyz
1 +X,+Y,+Z
2 -X,+Y,1/2-Z
3 -X,-Y,-Z
4 +X,-Y,1/2+Z
5 1/2+X,1/2+Y,+Z
6 1/2-X,1/2+Y,1/2-Z
7 1/2-X,1/2-Y,-Z
8 1/2+X,1/2-Y,1/2+Z

loop_
_atom_site_label
_atom_site_type_symbol
_atom_site_fract_x
_atom_site_fract_y
_atom_site_fract_z
_atom_site_U_iso_or_equiv
_atom_site_adp_type
_atom_site_occupancy
_atom_site_symmetry_multiplicity
_atom_site_calc_flag
Ge1 Ge 0.0000 0.186818(19) 0.2500 0.03072(14) Uani 1.0 4 d
S1 S 0.05240(3) 0.38087(3) 0.51764(11) 0.03336(18) Uani 1.0 8 d
C1 C 0.02101(13) 0.31611(12) 0.3552(4) 0.0285(6) Uani 1.0 8 d
C2 C 0.03902(13) 0.25526(13) 0.4479(4) 0.0316(6) Uani 1.0 8 d
C3 C 0.07890(14) 0.26201(14) 0.6513(5) 0.0335(6) Uani 1.0 8 d
C4 C 0.09087(14) 0.32651(14) 0.7135(4) 0.0323(6) Uani 1.0 8 d
C5 C 0.13089(14) 0.35162(15) 0.9122(5) 0.0364(7) Uani 1.0 8 d
C6 C 0.17364(19) 0.30889(18) 1.0478(5) 0.0542(9) Uani 1.0 8 d
C7 C 0.2126(2) 0.3321(2) 1.2344(6) 0.0670(11) Uani 1.0 8 d
C8 C 0.2104(2) 0.3982(3) 1.2862(6) 0.0662(11) Uani 1.0 8 d
C9 C 0.16875(17) 0.4410(2) 1.1547(6) 0.0564(9) Uani 1.0 8 d
C10 C 0.12838(16) 0.41788(16) 0.9695(5) 0.0439(8) Uani 1.0 8 d
C11 C 0.06933(14) 0.13235(13) 0.1613(5) 0.0325(6) Uani 1.0 8 d
C12 C 0.13917(15) 0.14393(16) 0.2312(5) 0.0440(8) Uani 1.0 8 d
C13 C 0.18778(18) 0.1055(2) 0.1577(6) 0.0576(9) Uani 1.0 8 d
C14 C 0.16682(19) 0.05626(19) 0.0174(6) 0.0579(9) Uani 1.0 8 d
C15 C 0.0979(2) 0.04416(19) -0.0548(6) 0.0646(10) Uani 1.0 8 d
C16 C 0.04919(18) 0.08234(16) 0.0182(6) 0.0523(9) Uani 1.0 8 d
H3 H 0.0959 0.2252 0.7370 0.0402 Uiso 1.0 8 d
H6 H 0.1762 0.2634 1.0122 0.0650 Uiso 1.0 8 d
H7 H 0.2409 0.3022 1.3268 0.0804 Uiso 1.0 8 d
H8 H 0.2377 0.4141 1.4131 0.0794 Uiso 1.0 8 d
H9 H 0.1674 0.4867 1.1900 0.0677 Uiso 1.0 8 d
H10 H 0.0987 0.4477 0.8809 0.0527 Uiso 1.0 8 d
H12 H 0.1543 0.1781 0.3296 0.0527 Uiso 1.0 8 d
H13 H 0.2357 0.1139 0.2062 0.0692 Uiso 1.0 8 d
H14 H 0.2001 0.0302 -0.0308 0.0695 Uiso 1.0 8 d
H15 H 0.0833 0.0100 -0.1538 0.0775 Uiso 1.0 8 d
H16 H 0.0014 0.0737 -0.0316 0.0628 Uiso 1.0 8 d

loop_
_atom_site_aniso_label
_atom_site_aniso_U_11
_atom_site_aniso_U_22
_atom_site_aniso_U_33
_atom_site_aniso_U_12
_atom_site_aniso_U_13
_atom_site_aniso_U_23
Ge1 0.0294(3) 0.0279(3) 0.0329(3) 0.0000 0.00230(17) 0.0000
S1 0.0339(4) 0.0315(4) 0.0344(4) -0.0035(3) 0.0067(3) -0.0028(3)
C1 0.0265(14) 0.0309(13) 0.0286(14) -0.0026(11) 0.0067(11) -0.0022(11)
C2 0.0299(14) 0.0313(13) 0.0346(14) -0.0032(11) 0.0091(12) -0.0020(12)
C3 0.0310(14) 0.0376(14) 0.0309(14) -0.0030(12) 0.0043(12) 0.0022(12)
C4 0.0268(14) 0.0411(15) 0.0294(14) -0.0047(11) 0.0070(12) 0.0003(11)
C5 0.0327(15) 0.0477(17) 0.0301(14) -0.0118(12) 0.0096(12) -0.0035(12)
C6 0.061(3) 0.057(2) 0.0384(17) -0.0139(17) -0.0040(15) 0.0021(15)
C7 0.074(3) 0.078(3) 0.0379(18) -0.021(2) -0.0131(18) 0.0069(18)
C8 0.068(3) 0.091(3) 0.0356(19) -0.032(2) 0.0025(17) -0.0108(18)
C9 0.051(2) 0.071(3) 0.049(2) -0.0222(17) 0.0168(16) -0.0260(17)
C10 0.0362(17) 0.0551(19) 0.0429(17) -0.0106(13) 0.0139(14) -0.0108(14)
C11 0.0334(14) 0.0313(13) 0.0332(14) 0.0007(11) 0.0080(12) 0.0050(11)
C12 0.0349(16) 0.0529(19) 0.0436(17) -0.0018(13) 0.0071(14) 0.0018(14)
C13 0.0350(18) 0.080(3) 0.061(3) 0.0100(17) 0.0158(16) 0.0161(19)
C14 0.059(2) 0.061(3) 0.061(3) 0.0215(18) 0.0310(18) 0.0109(18)
C15 0.072(3) 0.058(3) 0.070(3) 0.0083(19) 0.028(2) -0.0174(19)
C16 0.0459(19) 0.0490(19) 0.063(3) 0.0003(15) 0.0136(17) -0.0158(16)

loop_
_atom_type_symbol
_atom_type_description
_atom_type_scat_dispersion_real
_atom_type_scat_dispersion_imag
_atom_type_scat_source
C C 0.0033 0.0016
;
International Tables for Crystallography
(1992, Vol. C, Tables 4.2.6.8 and 6.1.1.4)
;
H H 0.0000 0.0000
;
International Tables for Crystallography
(1992, Vol. C, Table 6.1.1.4)
;
Ge Ge 0.1547 1.8001
;
International Tables for Crystallography
(1992, Vol. C, Tables 4.2.6.8 and 6.1.1.4)
;
S S 0.1246 0.1234
;
International Tables for Crystallography
(1992, Vol. C, Tables 4.2.6.8 and 6.1.1.4)
;

loop_
_geom_angle_atom_site_label_1
_geom_angle_atom_site_label_2
_geom_angle_atom_site_label_3
_geom_angle
_geom_angle_publ_flag
_geom_angle_site_symmetry_1
_geom_angle_site_symmetry_3
C2 Ge1 C2 89.57(11) yes . 2_555
C2 Ge1 C11 113.39(11) yes . .
C2 Ge1 C11 113.86(12) yes . 2_555
C2 Ge1 C11 113.86(12) yes 2_555 .
C2 Ge1 C11 113.39(11) yes 2_555 2_555
C11 Ge1 C11 111.26(12) yes . 2_555
C1 S1 C4 91.64(13) yes . .
S1 C1 C1 130.61(19) yes . 2_555
S1 C1 C2 111.84(19) yes . .
C1 C1 C2 117.5(3) yes 2_555 .
Ge1 C2 C1 107.68(18) yes . .
Ge1 C2 C3 140.3(2) yes . .
C1 C2 C3 112.0(3) yes . .
C2 C3 C4 113.8(3) yes . .
S1 C4 C3 110.74(19) yes . .
S1 C4 C5 120.9(3) yes . .
C3 C4 C5 128.4(3) yes . .
C4 C5 C6 120.0(3) yes . .
C4 C5 C10 121.9(3) yes . .
C6 C5 C10 118.1(3) yes . .
C5 C6 C7 120.7(4) yes . .
C6 C7 C8 120.3(4) yes . .
C7 C8 C9 119.9(4) yes . .
C8 C9 C10 120.2(4) yes . .
C5 C10 C9 120.9(3) yes . .
Ge1 C11 C12 121.8(3) yes . .
Ge1 C11 C16 119.9(3) yes . .
C12 C11 C16 118.3(3) yes . .
C11 C12 C13 120.3(3) yes . .
C12 C13 C14 120.4(4) yes . .
C13 C14 C15 120.3(4) yes . .
C14 C15 C16 119.6(4) yes . .
C11 C16 C15 121.1(3) yes . .
C2 C3 H3 123.1(3) no . .
C4 C3 H3 123.1(3) no . .
C5 C6 H6 119.7(3) no . .
C7 C6 H6 119.7(4) no . .
C6 C7 H7 119.9(4) no . .
C8 C7 H7 119.9(4) no . .
C7 C8 H8 120.1(4) no . .
C9 C8 H8 120.1(5) no . .
C8 C9 H9 119.9(4) no . .
C10 C9 H9 119.9(4) no . .
C5 C10 H10 119.6(3) no . .
C9 C10 H10 119.6(4) no . .
C11 C12 H12 119.8(3) no . .
C13 C12 H12 119.8(3) no . .
C12 C13 H13 119.8(4) no . .
C14 C13 H13 119.8(4) no . .
C13 C14 H14 119.9(4) no . .
C15 C14 H14 119.9(4) no . .
C14 C15 H15 120.2(4) no . .
C16 C15 H15 120.2(4) no . .
C11 C16 H16 119.4(4) no . .
C15 C16 H16 119.4(4) no . .

loop_
_geom_bond_atom_site_label_1
_geom_bond_atom_site_label_2
_geom_bond_distance
_geom_bond_publ_flag
_geom_bond_site_symmetry_2
Ge1 C2 1.942(3) yes .
Ge1 C2 1.942(3) yes 2_555
Ge1 C11 1.943(3) yes .
Ge1 C11 1.943(3) yes 2_555
S1 C1 1.718(3) yes .
S1 C4 1.741(3) yes .
C1 C1 1.458(4) yes 2_555
C1 C2 1.382(4) yes .
C2 C3 1.411(4) yes .
C3 C4 1.368(4) yes .
C4 C5 1.470(4) yes .
C5 C6 1.391(5) yes .
C5 C10 1.391(5) yes .
C6 C7 1.387(5) yes .
C7 C8 1.379(6) yes .
C8 C9 1.368(6) yes .
C9 C10 1.391(5) yes .
C11 C12 1.383(4) yes .
C11 C16 1.380(5) yes .
C12 C13 1.401(6) yes .
C13 C14 1.360(6) yes .
C14 C15 1.370(6) yes .
C15 C16 1.397(6) yes .
C3 H3 0.950(3) no .
C6 H6 0.950(4) no .
C7 H7 0.950(4) no .
C8 H8 0.950(4) no .
C9 H9 0.950(4) no .
C10 H10 0.950(3) no .
C12 H12 0.950(3) no .
C13 H13 0.950(4) no .
C14 H14 0.950(4) no .
C15 H15 0.950(4) no .
C16 H16 0.950(4) no .

loop_
_geom_contact_atom_site_label_1
_geom_contact_atom_site_label_2
_geom_contact_distance
_geom_contact_publ_flag
_geom_contact_site_symmetry_2
Ge1 C1 2.704(3) no 2_555
Ge1 C3 3.159(3) no 2_555
Ge1 C12 2.918(4) no 2_555
Ge1 C16 2.890(4) no 2_555
S1 C10 3.130(4) no .
C2 C12 3.496(5) no .
C3 C6 3.028(5) no .
C5 C8 2.792(5) no .
C6 C9 2.760(6) no .
C7 C10 2.754(5) no .
C11 C14 2.787(5) no .
C12 C15 2.759(5) no .
C13 C16 2.745(5) no .
C8 C14 3.585(6) no 7_556
C14 C8 3.585(6) no 7_556
Ge1 H3 3.4536(13) no .
Ge1 H3 3.4536(13) no 2_555
Ge1 H12 2.9956(11) no .
Ge1 H12 2.9956(11) no 2_555
Ge1 H16 2.9429(9) no .
Ge1 H16 2.9429(9) no 2_555
S1 H3 3.4841(12) no .
S1 H10 2.7315(12) no .
C1 H3 3.211(3) no .
C2 H12 3.000(3) no .
C3 H6 2.726(3) no .
C3 H12 3.307(3) no .
C4 H6 2.634(3) no .
C4 H10 2.671(3) no .
C5 H3 2.822(3) no .
C5 H7 3.269(3) no .
C5 H9 3.273(3) no .
C6 H3 2.842(4) no .
C6 H8 3.257(4) no .
C6 H10 3.247(4) no .
C7 H9 3.236(5) no .
C8 H6 3.253(5) no .
C8 H10 3.244(4) no .
C9 H7 3.234(4) no .
C10 H6 3.247(4) no .
C10 H8 3.250(3) no .
C11 H13 3.268(3) no .
C11 H15 3.273(3) no .
C11 H16 3.283(4) no 2_555
C12 H14 3.254(4) no .
C12 H16 3.232(3) no .
C13 H15 3.225(4) no .
C14 H12 3.248(4) no .
C14 H16 3.245(4) no .
C15 H13 3.224(4) no .
C16 H12 3.234(4) no .
C16 H14 3.251(4) no .
H3 H6 2.2787(7) no .
H3 H12 3.2838(12) no .
H6 H7 2.3303(8) no .
H7 H8 2.3284(8) no .
H8 H9 2.3174(6) no .
H9 H10 2.3332(8) no .
H12 H13 2.3455(6) no .
H13 H14 2.3049(7) no .
H14 H15 2.3211(8) no .
H15 H16 2.3424(6) no .
S1 H9 3.5364(11) no 4_564
S1 H10 3.4763(12) no 2_556
C4 H13 3.574(3) no 7_556
C5 H13 2.995(4) no 7_556
C6 H6 3.412(4) no 7_557
C6 H12 3.293(4) no 1_556
C6 H13 3.121(4) no 7_556
C7 H6 3.568(5) no 7_557
C7 H12 3.413(5) no 1_556
C7 H12 3.471(4) no 7_557
C7 H13 3.457(5) no 7_556
C8 H13 3.300(4) no 7_557
C8 H14 3.405(5) no 6_556
C8 H14 3.056(5) no 7_556
C9 H9 3.389(4) no 4_564
C9 H10 3.171(4) no 4_565
C9 H13 3.521(4) no 7_556
C9 H14 2.944(4) no 7_556
C10 H9 2.881(4) no 4_564
C10 H13 3.216(4) no 7_556
C10 H14 3.497(4) no 7_556
C11 H3 3.498(3) no 1_554
C11 H15 3.105(3) no 4_555
C12 H3 3.585(4) no 1_554
C12 H6 2.977(4) no 1_554
C12 H7 3.518(3) no 7_557
C12 H8 3.223(3) no 7_557
C12 H15 3.432(4) no 4_555
C13 H6 3.316(5) no 1_554
C13 H8 2.928(4) no 7_557
C13 H14 3.396(4) no 4_555
C13 H15 3.514(4) no 4_555
C14 H8 3.409(4) no 6_546
C14 H14 3.393(4) no 4_555
C14 H15 3.280(5) no 4_555
C15 H15 2.932(5) no 4_555
C15 H16 3.063(4) no 2_554
C15 H16 3.211(4) no 3_555
C16 H15 3.479(4) no 2_554
C16 H15 3.487(4) no 3_555
C16 H15 2.824(4) no 4_555
C16 H16 3.157(4) no 2_554
C16 H16 3.306(4) no 3_555
H3 C11 3.498(3) no 1_556
H3 C12 3.585(4) no 1_556
H3 H7 3.3955(12) no 7_557
H6 C6 3.412(4) no 7_557
H6 C7 3.568(5) no 7_557
H6 C12 2.977(4) no 1_556
H6 C13 3.316(5) no 1_556
H6 H6 3.0141(11) no 7_557
H6 H7 3.3186(9) no 7_557
H6 H12 2.8118(9) no 1_556
H6 H13 3.3848(10) no 1_556
H6 H13 3.5091(8) no 7_556
H7 C12 3.518(3) no 7_557
H7 H3 3.3955(12) no 7_557
H7 H6 3.3186(9) no 7_557
H7 H7 3.0691(9) no 7_558
H7 H12 3.0344(8) no 1_556
H7 H12 2.7578(9) no 7_557
H7 H13 3.4575(13) no 7_557
H8 C12 3.223(3) no 7_557
H8 C13 2.928(4) no 7_557
H8 C14 3.409(4) no 6_556
H8 H9 3.2186(8) no 4_565
H8 H12 3.0607(7) no 7_557
H8 H13 2.5176(11) no 7_557
H8 H14 2.6794(8) no 6_556
H8 H14 3.2340(11) no 7_556
H9 S1 3.5364(11) no 4_565
H9 C9 3.389(4) no 4_565
H9 C10 2.881(4) no 4_565
H9 H8 3.2186(8) no 4_564
H9 H9 3.3416(15) no 4_564
H9 H9 3.3416(15) no 4_565
H9 H10 2.4326(6) no 4_565
H9 H13 3.1880(8) no 6_556
H9 H14 3.1943(9) no 6_556
H9 H14 3.0472(9) no 7_556
H10 S1 3.4763(12) no 2_556
H10 C9 3.171(4) no 4_564
H10 H9 2.4326(6) no 4_564
H12 C6 3.293(4) no 1_554
H12 C7 3.413(5) no 1_554
H12 C7 3.471(4) no 7_557
H12 H6 2.8118(9) no 1_554
H12 H7 3.0344(8) no 1_554
H12 H7 2.7578(9) no 7_557
H12 H8 3.0607(7) no 7_557
H13 C4 3.574(3) no 7_556
H13 C5 2.995(4) no 7_556
H13 C6 3.121(4) no 7_556
H13 C7 3.457(5) no 7_556
H13 C8 3.300(4) no 7_557
H13 C9 3.521(4) no 7_556
H13 C10 3.216(4) no 7_556
H13 H6 3.3848(10) no 1_554
H13 H6 3.5091(8) no 7_556
H13 H7 3.4575(13) no 7_557
H13 H8 2.5176(11) no 7_557
H13 H9 3.1880(8) no 6_546
H13 H14 3.5269(10) no 4_555
H14 C8 3.405(5) no 6_546
H14 C8 3.056(5) no 7_556
H14 C9 2.944(4) no 7_556
H14 C10 3.497(4) no 7_556
H14 C13 3.396(4) no 4_554
H14 C14 3.393(4) no 4_554
H14 H8 2.6794(8) no 6_546
H14 H8 3.2340(11) no 7_556
H14 H9 3.1943(9) no 6_546
H14 H9 3.0472(9) no 7_556
H14 H13 3.5269(10) no 4_554
H14 H14 3.5147(15) no 4_554
H14 H14 3.5147(15) no 4_555
H15 C11 3.105(3) no 4_554
H15 C12 3.432(4) no 4_554
H15 C13 3.514(4) no 4_554
H15 C14 3.280(5) no 4_554
H15 C15 2.932(5) no 4_554
H15 C16 3.479(4) no 2_554
H15 C16 3.487(4) no 3_555
H15 C16 2.824(4) no 4_554
H15 H15 3.2748(11) no 2_554
H15 H15 3.3227(15) no 4_554
H15 H15 3.3227(15) no 4_555
H15 H16 2.6992(7) no 2_554
H15 H16 2.8342(7) no 3_555
H15 H16 3.1569(9) no 4_554
H16 C15 3.063(4) no 2_554
H16 C15 3.211(4) no 3_555
H16 C16 3.157(4) no 2_554
H16 C16 3.306(4) no 3_555
H16 H15 2.6992(7) no 2_554
H16 H15 2.8342(7) no 3_555
H16 H15 3.1569(9) no 4_555
H16 H16 2.8700(13) no 2_554
H16 H16 3.0012(11) no 3_555

loop_
_geom_torsion_atom_site_label_1
_geom_torsion_atom_site_label_2
_geom_torsion_atom_site_label_3
_geom_torsion_atom_site_label_4
_geom_torsion
_geom_torsion_publ_flag
_geom_torsion_site_symmetry_1
_geom_torsion_site_symmetry_3
_geom_torsion_site_symmetry_4
C2 Ge1 C2 C1 -0.22(17) no . 2_555 2_555
C2 Ge1 C2 C3 179.7(3) no . 2_555 2_555
C2 Ge1 C2 C1 -0.22(17) no 2_555 . .
C2 Ge1 C2 C3 179.7(3) no 2_555 . .
C2 Ge1 C11 C12 -1.7(3) no . . .
C2 Ge1 C11 C16 -178.94(17) no . . .
C11 Ge1 C2 C1 115.72(17) no . . .
C11 Ge1 C2 C3 -64.3(4) no . . .
C2 Ge1 C11 C12 98.8(2) no . 2_555 2_555
C2 Ge1 C11 C16 -78.4(2) no . 2_555 2_555
C11 Ge1 C2 C1 -115.73(17) no 2_555 . .
C11 Ge1 C2 C3 64.2(3) no 2_555 . .
C2 Ge1 C11 C12 98.8(2) no 2_555 . .
C2 Ge1 C11 C16 -78.4(2) no 2_555 . .
C11 Ge1 C2 C1 -115.73(17) no . 2_555 2_555
C11 Ge1 C2 C3 64.2(3) no . 2_555 2_555
C2 Ge1 C11 C12 -1.7(3) no 2_555 2_555 2_555
C2 Ge1 C11 C16 -178.94(17) no 2_555 2_555 2_555
C11 Ge1 C2 C1 115.72(17) no 2_555 2_555 2_555
C11 Ge1 C2 C3 -64.3(4) no 2_555 2_555 2_555
C11 Ge1 C11 C12 -131.60(19) no . 2_555 2_555
C11 Ge1 C11 C16 51.2(3) no . 2_555 2_555
C11 Ge1 C11 C12 -131.60(19) no 2_555 . .
C11 Ge1 C11 C16 51.2(3) no 2_555 . .
C1 S1 C4 C3 -0.1(2) no . . .
C1 S1 C4 C5 178.8(3) no . . .
C4 S1 C1 C1 179.1(3) no . . 2_555
C4 S1 C1 C2 0.3(2) no . . .
S1 C1 C1 S1 1.7(5) no . 2_555 2_555
S1 C1 C1 C2 -179.57(19) no . 2_555 2_555
S1 C1 C2 Ge1 179.55(14) no . . .
S1 C1 C2 C3 -0.4(3) no . . .
C1 C1 C2 Ge1 0.6(4) no 2_555 . .
C1 C1 C2 C3 -179.3(3) no 2_555 . .
C2 C1 C1 S1 -179.6(3) no . 2_555 2_555
C2 C1 C1 C2 -0.9(4) no . 2_555 2_555
Ge1 C2 C3 C4 -179.6(3) no . . .
C1 C2 C3 C4 0.3(4) no . . .
C2 C3 C4 S1 -0.1(4) no . . .
C2 C3 C4 C5 -179.0(3) no . . .
S1 C4 C5 C6 -165.69(19) no . . .
S1 C4 C5 C10 13.3(4) no . . .
C3 C4 C5 C6 13.1(5) no . . .
C3 C4 C5 C10 -167.9(3) no . . .
C4 C5 C6 C7 178.9(3) no . . .
C4 C5 C10 C9 -177.5(3) no . . .
C6 C5 C10 C9 1.5(5) no . . .
C10 C5 C6 C7 -0.1(5) no . . .
C5 C6 C7 C8 -1.2(6) no . . .
C6 C7 C8 C9 1.1(6) no . . .
C7 C8 C9 C10 0.4(6) no . . .
C8 C9 C10 C5 -1.7(6) no . . .
Ge1 C11 C12 C13 -177.36(18) no . . .
Ge1 C11 C16 C15 177.4(2) no . . .
C12 C11 C16 C15 0.1(5) no . . .
C16 C11 C12 C13 -0.1(5) no . . .
C11 C12 C13 C14 -0.2(5) no . . .
C12 C13 C14 C15 0.5(6) no . . .
C13 C14 C15 C16 -0.6(6) no . . .
C14 C15 C16 C11 0.3(6) no . . .
